data_2205063
loop_
_publ_author_name
'Madhukar Hemamalini'
'Packianathan Thomas Muthiah'
'Ray J. Butcher'

_publ_section_title
;
 Tetraaquadithiocyanatonickel(II)
 tetrakis(2-amino-4,6-dimethylpyrimidine) dihydrate
;
_journal_issue 2
_journal_name_full 'Acta Crystallographica Section E'
_journal_page_first m204
_journal_page_last m206
_journal_paper_doi 10.1107/S1600536804033884
_journal_volume 61
_journal_year 2005
_chemical_formula_iupac '[Ni (C6 H8 N2 O4 S2)], 4C6 H9 N3, 2H2 O'
_chemical_formula_moiety 'C2 H8 N2 Ni O4 S2, 4C6 H9 N3, 2H2 O'
_chemical_formula_sum 'C26 H48 N14 Ni O6 S2'
_chemical_formula_weight 775.61
_chemical_name_common (2-amino-4,6-dimethylpyrimidine)(nickel(II)thiocyante)
_chemical_name_systematic
;
Tetraaquadithiocyanatonickel(II) tetrakis(2-amino-4,6-dimethylpyrimidine)
dihydrate
;
_space_group_IT_number 2
_symmetry_cell_setting triclinic
_symmetry_space_group_name_Hall '-P 1'
_symmetry_space_group_name_H-M 'P -1'
_atom_sites_solution_hydrogens 'difmap (O-H) and geom (others)'
_atom_sites_solution_primary direct
_atom_sites_solution_secondary difmap
_cell_angle_alpha 67.7010(10)
_cell_angle_beta 75.4880(10)
_cell_angle_gamma 78.8960(10)
_cell_formula_units_Z 1
_cell_length_a 7.8006(5)
_cell_length_b 11.6289(8)
_cell_length_c 11.9121(8)
_cell_measurement_reflns_used 7595
_cell_measurement_temperature 293(2)
_cell_measurement_theta_max 28.31
_cell_measurement_theta_min 1.90
_cell_volume 962.12(11)
_computing_cell_refinement SMART
_computing_data_collection 'SMART (Bruker 2001)'
_computing_data_reduction 'SHELXTL (Bruker 2001)'
_computing_molecular_graphics 'PLATON (Spek, 2003)'
_computing_publication_material PLATON
_computing_structure_refinement 'SHELXL97 (Sheldrick, 1997)'
_computing_structure_solution 'SHELXS97 (Sheldrick, 1997)'
_diffrn_ambient_temperature 293(2)
_diffrn_measured_fraction_theta_full 0.962
_diffrn_measured_fraction_theta_max 0.962
_diffrn_measurement_device_type 'Bruker SMART CCD '
_diffrn_measurement_method \w
_diffrn_radiation_monochromator graphite
_diffrn_radiation_source 'fine-focus sealed tube'
_diffrn_radiation_type MoK\a
_diffrn_radiation_wavelength 0.71073
_diffrn_reflns_av_R_equivalents 0.0238
_diffrn_reflns_av_sigmaI/netI 0.0388
_diffrn_reflns_limit_h_max 10
_diffrn_reflns_limit_h_min -10
_diffrn_reflns_limit_k_max 15
_diffrn_reflns_limit_k_min -14
_diffrn_reflns_limit_l_max 14
_diffrn_reflns_limit_l_min -15
_diffrn_reflns_number 7595
_diffrn_reflns_reduction_process ' ?'
_diffrn_reflns_theta_full 28.31
_diffrn_reflns_theta_max 28.31
_diffrn_reflns_theta_min 1.90
_diffrn_standards_number 0
_exptl_absorpt_coefficient_mu 0.669
_exptl_absorpt_correction_T_max 0.906
_exptl_absorpt_correction_T_min 0.667
_exptl_absorpt_correction_type refdelf
_exptl_absorpt_process_details '(SHELXA; Bruker, 2001)'
_exptl_crystal_colour 'pale green'
_exptl_crystal_density_diffrn 1.339
_exptl_crystal_density_method 'Not Measured'
_exptl_crystal_description plate
_exptl_crystal_F_000 410
_exptl_crystal_size_max 0.66
_exptl_crystal_size_mid 0.60
_exptl_crystal_size_min 0.15
_refine_diff_density_max 0.234
_refine_diff_density_min -0.254
_refine_ls_extinction_method none
_refine_ls_goodness_of_fit_ref 1.046
_refine_ls_hydrogen_treatment constr
_refine_ls_matrix_type full
_refine_ls_number_parameters 227
_refine_ls_number_reflns 4605
_refine_ls_number_restraints 9
_refine_ls_restrained_S_all 1.048
_refine_ls_R_factor_all 0.0652
_refine_ls_R_factor_gt 0.0445
_refine_ls_shift/su_max 0.000
_refine_ls_shift/su_mean 0.000
_refine_ls_structure_factor_coef Fsqd
_refine_ls_weighting_details 'calc w = 1/[\s^2^(Fo^2^)+(0.0548P)^2^+0.1851P] where P = (Fo^2^+2Fc^2^)/3'
_refine_ls_weighting_scheme calc
_refine_ls_wR_factor_gt 0.1065
_refine_ls_wR_factor_ref 0.1151
_reflns_number_gt 3465
_reflns_number_total 4605
_reflns_threshold_expression I>2\s(I)
_cod_data_source_file hb6132.cif
_cod_data_source_block I
_cod_depositor_comments
;
The following automatic conversions were performed:
'_symmetry_cell_setting' value 'Triclinic' changed to 'triclinic'
according to '/home/saulius/struct/CIF-dictionaries/cif_core.dic'
dictionary named 'cif_core.dic' version 2.4.1 from 2010-06-29.

Automatic conversion script
Id: cif_fix_enum 1527 2010-12-29 10:47:43Z saulius 

The following automatic conversions were performed:

'_symmetry_cell_setting' value 'Triclinic' changed to 'triclinic'
according to /home/saulius/struct/CIF-dictionaries/cif_core.dic
dictionary named 'cif_core.dic' version 2.4.1 from 2010-06-29.

Automatic conversion script
Id: cif_fix_values 1715 2011-07-08 13:25:40Z adriana 
;
_cod_database_code 2205063
_cod_database_fobs_code 2205063

loop_
_symmetry_equiv_pos_as_xyz
x,y,z
-x,-y,-z

loop_
_atom_site_aniso_label
_atom_site_aniso_U_11
_atom_site_aniso_U_22
_atom_site_aniso_U_33
_atom_site_aniso_U_12
_atom_site_aniso_U_13
_atom_site_aniso_U_23
Ni 0.0433(2) 0.0385(2) 0.0349(2) -0.0090(2) -0.0065(2) -0.0176(2)
S1 0.0690(5) 0.0602(4) 0.0543(4) -0.0009(3) -0.0201(3) -0.0081(3)
O1 0.0520(10) 0.0619(10) 0.0448(9) -0.0203(8) -0.0024(7) -0.0300(8)
O2 0.0541(10) 0.0511(9) 0.0485(9) -0.0166(8) 0.0037(8) -0.0288(8)
N4 0.0577(13) 0.0488(11) 0.0510(12) -0.0061(10) -0.0146(10) -0.0191(10)
C7 0.0489(14) 0.0448(12) 0.0397(12) -0.0107(10) -0.0027(10) -0.0207(10)
N1 0.0435(10) 0.0434(9) 0.0334(9) -0.0051(8) -0.0063(8) -0.0181(8)
N2 0.0637(13) 0.0507(11) 0.0363(10) -0.0206(10) 0.0007(9) -0.0216(9)
N3 0.0441(11) 0.0557(11) 0.0328(9) -0.0158(9) -0.0028(8) -0.0197(8)
C1 0.0330(11) 0.0450(11) 0.0332(10) -0.0062(9) -0.0058(9) -0.0166(9)
C2 0.0393(12) 0.0541(13) 0.0374(12) -0.0106(10) -0.0083(10) -0.0141(10)
C3 0.0528(14) 0.0423(12) 0.0484(13) -0.0114(10) -0.0122(11) -0.0159(10)
C4 0.0440(13) 0.0466(12) 0.0448(12) -0.0024(10) -0.0101(10) -0.0237(10)
C5 0.085(2) 0.0654(16) 0.0593(17) -0.0139(15) -0.0046(15) -0.0397(14)
C6 0.0695(19) 0.0775(18) 0.0420(14) -0.0310(15) -0.0057(13) -0.0111(13)
N1A 0.0440(11) 0.0345(9) 0.0383(10) -0.0099(8) -0.0041(8) -0.0121(7)
N2A 0.0853(16) 0.0428(10) 0.0405(11) -0.0280(11) 0.0079(10) -0.0198(9)
N3A 0.0479(11) 0.0369(9) 0.0401(10) -0.0103(8) -0.0053(8) -0.0162(8)
C1A 0.0417(12) 0.0363(10) 0.0387(11) -0.0072(9) -0.0060(9) -0.0152(9)
C2A 0.0447(13) 0.0464(12) 0.0427(12) -0.0026(10) -0.0107(10) -0.0224(10)
C3A 0.0508(14) 0.0568(14) 0.0357(12) -0.0083(11) -0.0028(10) -0.0204(10)
C4A 0.0353(11) 0.0422(11) 0.0370(11) -0.0039(9) -0.0072(9) -0.0090(9)
C5A 0.0540(15) 0.0502(13) 0.0447(13) -0.0118(12) -0.0013(11) -0.0042(11)
C6A 0.086(2) 0.0649(17) 0.0660(18) -0.0158(15) -0.0081(16) -0.0413(15)
O3 0.0488(12) 0.0948(16) 0.1185(19) -0.0208(11) 0.0125(12) -0.0606(15)

loop_
_atom_site_label
_atom_site_fract_x
_atom_site_fract_y
_atom_site_fract_z
_atom_site_U_iso_or_equiv
_atom_site_thermal_displace_type
_atom_site_refinement_flags
_atom_site_occupancy
_atom_site_type_symbol
Ni 0.50000 0.00000 0.50000 0.03700(10) Uani . 1.000 Ni
S1 0.18407(10) 0.34064(7) 0.21736(7) 0.0641(3) Uani . 1.000 S
O1 0.6856(2) 0.10938(15) 0.49346(14) 0.0487(6) Uani . 1.000 O
O2 0.3409(2) 0.02895(15) 0.65679(14) 0.0488(5) Uani . 1.000 O
N4 0.3736(3) 0.15530(19) 0.38445(19) 0.0512(7) Uani . 1.000 N
C7 0.2957(3) 0.2330(2) 0.3146(2) 0.0430(7) Uani . 1.000 C
N1 0.6246(2) 0.14024(16) 0.90636(16) 0.0389(5) Uani . 1.000 N
N2 0.6038(3) -0.01818(18) 0.84202(17) 0.0482(7) Uani . 1.000 N
N3 0.7493(3) 0.14728(18) 0.69873(16) 0.0423(6) Uani . 1.000 N
C1 0.6589(3) 0.0934(2) 0.81431(19) 0.0360(6) Uani . 1.000 C
C2 0.8054(3) 0.2587(2) 0.6720(2) 0.0432(7) Uani . 1.000 C
C3 0.7726(3) 0.3144(2) 0.7601(2) 0.0465(8) Uani . 1.000 C
C4 0.6825(3) 0.2509(2) 0.8777(2) 0.0429(7) Uani . 1.000 C
C5 0.6470(4) 0.3024(3) 0.9808(3) 0.0654(10) Uani . 1.000 C
C6 0.9074(4) 0.3179(3) 0.5438(2) 0.0636(10) Uani . 1.000 C
N1A 0.2735(2) 0.24335(15) 0.71178(16) 0.0391(6) Uani . 1.000 N
N2A 0.4108(3) 0.35410(18) 0.51457(18) 0.0554(7) Uani . 1.000 N
N3A 0.3587(3) 0.44709(16) 0.65994(17) 0.0406(6) Uani . 1.000 N
C1A 0.3462(3) 0.34771(19) 0.63175(19) 0.0382(6) Uani . 1.000 C
C2A 0.2892(3) 0.4423(2) 0.7759(2) 0.0424(7) Uani . 1.000 C
C3A 0.2071(3) 0.3405(2) 0.8623(2) 0.0472(8) Uani . 1.000 C
C4A 0.2040(3) 0.2410(2) 0.82764(19) 0.0396(6) Uani . 1.000 C
C5A 0.1250(4) 0.1235(2) 0.9160(2) 0.0541(8) Uani . 1.000 C
C6A 0.3056(4) 0.5531(3) 0.8068(3) 0.0669(11) Uani . 1.000 C
O3 1.0299(3) -0.0856(2) 0.6988(2) 0.0839(9) Uani . 1.000 O
H11 0.70780 0.11570 0.56100 0.0590 Uiso R 1.000 H
H12 0.79490 0.10600 0.44230 0.0590 Uiso R 1.000 H
H21 0.23650 -0.00530 0.68060 0.0590 Uiso R 1.000 H
H22 0.30900 0.10500 0.66930 0.0590 Uiso R 1.000 H
H2A 0.62640 -0.05270 0.78680 0.0580 Uiso R 1.000 H
H2B 0.54570 -0.05520 0.91500 0.0580 Uiso R 1.000 H
H3 0.80980 0.39210 0.74120 0.0560 Uiso R 1.000 H
H5A 0.71080 0.24820 1.04420 0.0980 Uiso R 1.000 H
H5B 0.52170 0.30760 1.01490 0.0980 Uiso R 1.000 H
H5C 0.68600 0.38420 0.94900 0.0980 Uiso R 1.000 H
H6A 1.01330 0.26380 0.52860 0.0950 Uiso R 1.000 H
H6B 0.93960 0.39660 0.53580 0.0950 Uiso R 1.000 H
H6C 0.83470 0.33110 0.48490 0.0950 Uiso R 1.000 H
H21A 0.45760 0.41960 0.46130 0.0660 Uiso R 1.000 H
H22B 0.40560 0.29270 0.49250 0.0660 Uiso R 1.000 H
H31A 0.15530 0.33930 0.94200 0.0570 Uiso R 1.000 H
H51A 0.03600 0.10730 0.88260 0.0810 Uiso R 1.000 H
H52B 0.07150 0.13360 0.99400 0.0810 Uiso R 1.000 H
H53C 0.21700 0.05450 0.92770 0.0810 Uiso R 1.000 H
H61A 0.26450 0.62850 0.74600 0.1000 Uiso R 1.000 H
H62B 0.42800 0.55500 0.80690 0.1000 Uiso R 1.000 H
H63C 0.23480 0.54670 0.88700 0.1000 Uiso R 1.000 H
H31 0.92590 -0.03380 0.70910 0.1010 Uiso R 1.000 H
H32 0.99220 -0.16540 0.74750 0.1010 Uiso R 1.000 H

loop_
_atom_type_symbol
_atom_type_description
_atom_type_scat_dispersion_real
_atom_type_scat_dispersion_imag
_atom_type_scat_source
S S 0.1246 0.1234 'International Tables Vol C Tables 4.2.6.8 and 6.1.1.4'
O O 0.0106 0.0060 'International Tables Vol C Tables 4.2.6.8 and 6.1.1.4'
Ni Ni 0.3393 1.1124 'International Tables Vol C Tables 4.2.6.8 and 6.1.1.4'
N N 0.0061 0.0033 'International Tables Vol C Tables 4.2.6.8 and 6.1.1.4'
H H 0.0000 0.0000 'International Tables Vol C Tables 4.2.6.8 and 6.1.1.4'
C C 0.0033 0.0016 'International Tables Vol C Tables 4.2.6.8 and 6.1.1.4'

loop_
_geom_angle_atom_site_label_1
_geom_angle_atom_site_label_2
_geom_angle_atom_site_label_3
_geom_angle_site_symmetry_1
_geom_angle_site_symmetry_3
_geom_angle
_geom_angle_publ_flag
O1 Ni O2 . . 91.75(6) no
O1 Ni N4 . . 89.45(8) no
O1 Ni O1 . 2_656 180.00 no
O1 Ni O2 . 2_656 88.25(6) no
O1 Ni N4 . 2_656 90.55(8) no
O2 Ni N4 . . 92.20(8) no
O1 Ni O2 2_656 . 88.25(6) no
O2 Ni O2 . 2_656 180.00 no
O2 Ni N4 . 2_656 87.80(8) no
O1 Ni N4 2_656 . 90.55(8) no
O2 Ni N4 2_656 . 87.80(8) no
N4 Ni N4 . 2_656 180.00 no
O1 Ni O2 2_656 2_656 91.75(6) no
O1 Ni N4 2_656 2_656 89.45(8) no
O2 Ni N4 2_656 2_656 92.20(8) no
Ni O1 H12 . . 118.16 no
H11 O1 H12 . . 105.38 no
Ni O1 H11 . . 123.29 no
H21 O2 H22 . . 103.87 no
Ni O2 H21 . . 112.91 no
Ni O2 H22 . . 126.32 no
H31 O3 H32 . . 101.61 no
Ni N4 C7 . . 171.8(2) no
C1 N1 C4 . . 116.26(18) no
C1 N3 C2 . . 117.2(2) no
H2A N2 H2B . . 120.03 no
C1 N2 H2B . . 119.98 no
C1 N2 H2A . . 119.99 no
C1A N1A C4A . . 116.75(19) no
C1A N3A C2A . . 116.8(2) no
C1A N2A H22B . . 119.99 no
C1A N2A H21A . . 120.03 no
H21A N2A H22B . . 119.97 no
S1 C7 N4 . . 179.1(2) no
N1 C1 N2 . . 116.96(19) no
N1 C1 N3 . . 125.4(2) no
N2 C1 N3 . . 117.6(2) no
N3 C2 C3 . . 121.1(2) no
C3 C2 C6 . . 121.8(2) no
N3 C2 C6 . . 117.1(2) no
C2 C3 C4 . . 117.9(2) no
N1 C4 C3 . . 122.1(2) no
N1 C4 C5 . . 116.4(2) no
C3 C4 C5 . . 121.5(2) no
C2 C3 H3 . . 121.03 no
C4 C3 H3 . . 121.05 no
C4 C5 H5B . . 109.45 no
C4 C5 H5A . . 109.47 no
H5A C5 H5B . . 109.50 no
C4 C5 H5C . . 109.47 no
H5B C5 H5C . . 109.51 no
H5A C5 H5C . . 109.43 no
C2 C6 H6B . . 109.46 no
C2 C6 H6C . . 109.47 no
C2 C6 H6A . . 109.44 no
H6A C6 H6B . . 109.47 no
H6B C6 H6C . . 109.50 no
H6A C6 H6C . . 109.48 no
N1A C1A N3A . . 125.24(19) no
N2A C1A N3A . . 116.9(2) no
N1A C1A N2A . . 117.9(2) no
N3A C2A C3A . . 121.4(2) no
N3A C2A C6A . . 116.4(2) no
C3A C2A C6A . . 122.1(2) no
C2A C3A C4A . . 118.4(2) no
N1A C4A C5A . . 116.1(2) no
C3A C4A C5A . . 122.63(19) no
N1A C4A C3A . . 121.3(2) no
C4A C3A H31A . . 120.81 no
C2A C3A H31A . . 120.81 no
C4A C5A H51A . . 109.45 no
C4A C5A H52B . . 109.51 no
H51A C5A H52B . . 109.46 no
H51A C5A H53C . . 109.39 no
C4A C5A H53C . . 109.51 no
H52B C5A H53C . . 109.51 no
C2A C6A H62B . . 109.45 no
C2A C6A H63C . . 109.55 no
C2A C6A H61A . . 109.41 no
H61A C6A H63C . . 109.46 no
H62B C6A H63C . . 109.51 no
H61A C6A H62B . . 109.44 no

loop_
_geom_bond_atom_site_label_1
_geom_bond_atom_site_label_2
_geom_bond_site_symmetry_2
_geom_bond_distance
_geom_bond_publ_flag
Ni O1 . 2.0731(17) yes
Ni O2 . 2.0728(16) yes
Ni N4 . 2.058(2) yes
Ni O1 2_656 2.0731(17) no
Ni O2 2_656 2.0728(16) no
Ni N4 2_656 2.058(2) no
S1 C7 . 1.629(2) no
O1 H11 . 0.8957 no
O1 H12 . 0.9191 no
O2 H21 . 0.9087 no
O2 H22 . 0.9289 no
O3 H32 . 0.9462 no
O3 H31 . 0.9241 no
N4 C7 . 1.162(3) no
N1 C4 . 1.338(3) no
N1 C1 . 1.349(3) no
N2 C1 . 1.340(3) no
N3 C2 . 1.344(3) no
N3 C1 . 1.347(3) no
N2 H2B . 0.8603 no
N2 H2A . 0.8602 no
N1A C1A . 1.349(3) no
N1A C4A . 1.342(3) no
N2A C1A . 1.338(3) no
N3A C1A . 1.346(3) no
N3A C2A . 1.335(3) no
N2A H22B . 0.8600 no
N2A H21A . 0.8604 no
C2 C3 . 1.380(3) no
C2 C6 . 1.498(3) no
C3 C4 . 1.387(3) no
C4 C5 . 1.506(4) no
C3 H3 . 0.9302 no
C5 H5C . 0.9598 no
C5 H5A . 0.9600 no
C5 H5B . 0.9596 no
C6 H6C . 0.9600 no
C6 H6B . 0.9592 no
C6 H6A . 0.9604 no
C2A C6A . 1.503(4) no
C2A C3A . 1.381(3) no
C3A C4A . 1.374(3) no
C4A C5A . 1.504(3) no
C3A H31A . 0.9299 no
C5A H52B . 0.9596 no
C5A H53C . 0.9601 no
C5A H51A . 0.9599 no
C6A H63C . 0.9595 no
C6A H61A . 0.9604 no
C6A H62B . 0.9596 no

loop_
_geom_hbond_atom_site_label_D
_geom_hbond_atom_site_label_H
_geom_hbond_atom_site_label_A
_geom_hbond_site_symmetry_A
_geom_hbond_distance_DH
_geom_hbond_distance_HA
_geom_hbond_distance_DA
_geom_hbond_angle_DHA
_geom_hbond_publ_flag
N2 H2B N1 2_657 0.86 2.18 3.040(3) 175 yes
O1 H11 N3 . 0.90 1.92 2.816(3) 174 yes
O1 H12 O3 2_756 0.92 1.94 2.818(3) 159 yes
O2 H21 O3 1_455 0.91 1.94 2.836(3) 168 yes
N2A H21A N3A 2_666 0.86 2.16 2.997(3) 164 yes
O2 H22 N1A . 0.93 1.82 2.736(3) 170 yes
N2A H22B N4 . 0.86 2.48 3.322(3) 167 yes
O3 H31 N3 . 0.92 2.26 3.137(3) 158 yes
O3 H32 S1 2_656 0.95 2.52 3.377(3) 150 yes

loop_
_geom_torsion_atom_site_label_1
_geom_torsion_atom_site_label_2
_geom_torsion_atom_site_label_3
_geom_torsion_atom_site_label_4
_geom_torsion_site_symmetry_1
_geom_torsion
_geom_torsion_publ_flag
O2 Ni O1 H11 . 31.49 no
O2 Ni O1 H12 . 166.82 no
N4 Ni O1 H11 . 123.67 no
N4 Ni O1 H12 . -100.99 no
O2 Ni O1 H11 2_656 -148.51 no
O2 Ni O1 H12 2_656 -13.18 no
N4 Ni O1 H11 2_656 -56.33 no
N4 Ni O1 H12 2_656 79.01 no
O1 Ni O2 H21 . 175.29 no
O1 Ni O2 H22 . 45.96 no
N4 Ni O2 H21 . 85.77 no
N4 Ni O2 H22 . -43.55 no
O1 Ni O2 H21 2_656 -4.71 no
O1 Ni O2 H22 2_656 -134.04 no
N4 Ni O2 H21 2_656 -94.23 no
N4 Ni O2 H22 2_656 136.45 no
C4 N1 C1 N2 . 179.1(2) no
C4 N1 C1 N3 . 1.7(3) no
C1 N1 C4 C3 . 0.1(3) no
C1 N1 C4 C5 . -179.0(2) no
C2 N3 C1 N1 . -2.1(4) no
C2 N3 C1 N2 . -179.5(2) no
C1 N3 C2 C3 . 0.6(4) no
C1 N3 C2 C6 . 179.4(2) no
C4A N1A C1A N2A . -177.7(2) no
C4A N1A C1A N3A . 2.0(3) no
C1A N1A C4A C3A . 0.1(3) no
C1A N1A C4A C5A . -179.5(2) no
C1A N3A C2A C3A . -0.5(4) no
C1A N3A C2A C6A . 179.4(2) no
C2A N3A C1A N1A . -1.7(4) no
C2A N3A C1A N2A . 178.0(2) no
N3 C2 C3 C4 . 1.0(4) no
C6 C2 C3 C4 . -177.8(2) no
C2 C3 C4 N1 . -1.4(4) no
C2 C3 C4 C5 . 177.7(2) no
C6A C2A C3A C4A . -177.5(2) no
N3A C2A C3A C4A . 2.4(4) no
C2A C3A C4A N1A . -2.1(4) no
C2A C3A C4A C5A . 177.3(2) no
